data_2202142
loop_
_publ_author_name
'Jerry P. Jasinski'
'John M. Jasinski'
'Yu Li'
'Daniel J. Crosby'

_publ_section_title
;
 7-Ethylamino-4-(trifluoromethyl)coumarin
;
_journal_issue 2
_journal_name_full 'Acta Crystallographica Section E'
_journal_page_first o153
_journal_page_last o154
_journal_paper_doi 10.1107/S1600536803000709
_journal_volume 59
_journal_year 2003
_chemical_formula_iupac 'C12 H10 F3 N O2'
_chemical_formula_moiety 'C12 H10 F3 N O2'
_chemical_formula_sum 'C12 H10 F3 N O2'
_chemical_formula_weight 257.21
_chemical_name_common 'Coumarin 500'
_chemical_name_systematic
;
7-ethylamino-4-trifluoromethyl coumarin
;
_space_group_IT_number 2
_symmetry_cell_setting triclinic
_symmetry_space_group_name_Hall '-P 1'
_symmetry_space_group_name_H-M 'P -1'
_atom_sites_solution_hydrogens geom
_atom_sites_solution_primary direct
_atom_sites_solution_secondary difmap
_audit_creation_method SHELX-97
_cell_angle_alpha 93.303(18)
_cell_angle_beta 100.25(3)
_cell_angle_gamma 99.14(3)
_cell_formula_units_Z 2
_cell_length_a 10.567(6)
_cell_length_b 11.856(2)
_cell_length_c 4.6321(11)
_cell_measurement_reflns_used 20
_cell_measurement_temperature 296(2)
_cell_measurement_theta_max 39.43
_cell_measurement_theta_min 30.23
_cell_volume 561.6(4)
_computing_cell_refinement
;
MSC/AFC Diffractometer Control Software
;
_computing_data_collection
;
MSC/AFC Diffractometer Control Software (Molecular Structure
Corporation, 1998)
;
_computing_data_reduction
;
TEXSAN ((Molecular Structure Corporation, 1998)
;
_computing_molecular_graphics
;
TEXSAN
;
_computing_publication_material
;
TEXSAN
;
_computing_structure_refinement 'SHELXL97 (Sheldrick, 1997)'
_computing_structure_solution 'SHELXS97 (Sheldrick, 1997)'
_diffrn_ambient_temperature 296(2)
_diffrn_measured_fraction_theta_full 0.947
_diffrn_measured_fraction_theta_max 0.947
_diffrn_measurement_device_type 'Rigaku AFC-6S'
_diffrn_measurement_method 2\q/\w
_diffrn_radiation_monochromator graphite
_diffrn_radiation_source 'normal-focus sealed tube'
_diffrn_radiation_type MoK\a
_diffrn_radiation_wavelength 0.71069
_diffrn_reflns_av_R_equivalents 0.0609
_diffrn_reflns_av_sigmaI/netI 0.1946
_diffrn_reflns_limit_h_max 13
_diffrn_reflns_limit_h_min 0
_diffrn_reflns_limit_k_max 16
_diffrn_reflns_limit_k_min -16
_diffrn_reflns_limit_l_max 6
_diffrn_reflns_limit_l_min -6
_diffrn_reflns_number 3292
_diffrn_reflns_theta_full 30.02
_diffrn_reflns_theta_max 30.02
_diffrn_reflns_theta_min 2.86
_diffrn_standards_decay_% 2.16
_diffrn_standards_interval_count 150
_diffrn_standards_number 3
_exptl_absorpt_coefficient_mu 0.137
_exptl_absorpt_correction_T_max 0.9865
_exptl_absorpt_correction_T_min 0.8870
_exptl_absorpt_correction_type '\y scan'
_exptl_absorpt_process_details '(North et al., 1968)'
_exptl_crystal_colour colorless
_exptl_crystal_density_diffrn 1.521
_exptl_crystal_density_meas ?
_exptl_crystal_density_method 'not measured'
_exptl_crystal_description needle
_exptl_crystal_F_000 264
_exptl_crystal_size_max 0.90
_exptl_crystal_size_mid 0.30
_exptl_crystal_size_min 0.10
_refine_diff_density_max 0.202
_refine_diff_density_min -0.187
_refine_ls_extinction_method none
_refine_ls_goodness_of_fit_ref 0.895
_refine_ls_hydrogen_treatment mixed
_refine_ls_matrix_type full
_refine_ls_number_parameters 182
_refine_ls_number_reflns 3126
_refine_ls_number_restraints 2
_refine_ls_restrained_S_all 0.894
_refine_ls_R_factor_all 0.2596
_refine_ls_R_factor_gt 0.0621
_refine_ls_shift/su_max 0.001
_refine_ls_shift/su_mean 0.000
_refine_ls_structure_factor_coef Fsqd
_refine_ls_weighting_details 'calc w = 1/[\s^2^(Fo^2^)+(0.0477P)^2^] where P = (Fo^2^+2Fc^2^)/3'
_refine_ls_weighting_scheme calc
_refine_ls_wR_factor_gt 0.1178
_refine_ls_wR_factor_ref 0.1677
_reflns_number_gt 965
_reflns_number_total 3126
_reflns_threshold_expression I>2\s(I)
_cod_data_source_file om6124.cif
_cod_data_source_block I
_cod_depositor_comments
;
The following automatic conversions were performed:

'_exptl_crystal_density_meas' value 'not measured' was changed to '?'
- the value is perceived as not measured.

Automatic conversion script
Id: cif_fix_values 3008 2015-01-20 13:52:24Z robertas 
;
_cod_database_code 2202142
_cod_database_fobs_code 2202142

loop_
_symmetry_equiv_pos_as_xyz
'x, y, z'
'-x, -y, -z'

loop_
_atom_site_label
_atom_site_fract_x
_atom_site_fract_y
_atom_site_fract_z
_atom_site_U_iso_or_equiv
_atom_site_adp_type
_atom_site_calc_flag
_atom_site_refinement_flags
_atom_site_occupancy
_atom_site_disorder_assembly
_atom_site_disorder_group
_atom_site_type_symbol
F1 0.9049(2) 1.03223(18) 1.2323(5) 0.0730(7) Uani d . 1 A . F
F2 0.8126(2) 1.01490(17) 0.7811(4) 0.0735(7) Uani d . 1 A . F
F3 0.7054(2) 1.05216(17) 1.1149(5) 0.0733(7) Uani d . 1 A . F
O1 0.6623(2) 0.63630(18) 1.1197(5) 0.0518(6) Uani d . 1 . . O
O11 0.8178(2) 0.6369(2) 1.5052(5) 0.0676(8) Uani d . 1 . . O
N13 0.3057(3) 0.6034(3) 0.3366(6) 0.0619(9) Uani d . 1 . . N
H13 0.2854 0.5250 0.3826 0.074 Uiso d R 1 A . H
C2 0.7702(3) 0.6919(3) 1.3156(8) 0.0506(9) Uani d . 1 . . C
C3 0.8152(3) 0.8090(3) 1.2752(7) 0.0501(9) Uani d . 1 . . C
H3A 0.8917 0.8481 1.3942 0.060 Uiso d R 1 . . H
C4 0.7484(3) 0.8644(3) 1.0654(7) 0.0443(8) Uani d . 1 A . C
C5 0.5556(4) 0.8521(3) 0.6407(7) 0.0522(9) Uani d . 1 A . C
H5A 0.5777 0.9288 0.6077 0.063 Uiso d R 1 . . H
C6 0.4490(3) 0.7871(3) 0.4675(7) 0.0512(9) Uani d . 1 . . C
H6A 0.3998 0.8202 0.3192 0.061 Uiso d R 1 A . H
C7 0.4106(3) 0.6711(3) 0.5058(7) 0.0461(9) Uani d . 1 A . C
C8 0.4869(3) 0.6239(3) 0.7312(7) 0.0488(9) Uani d . 1 . . C
H8A 0.4645 0.5473 0.7645 0.059 Uiso d R 1 A . H
C9 0.5939(3) 0.6909(3) 0.9018(7) 0.0424(8) Uani d . 1 A . C
C10 0.6337(3) 0.8064(3) 0.8684(7) 0.0406(8) Uani d . 1 . . C
C12 0.7930(4) 0.9901(3) 1.0496(8) 0.0548(10) Uani d . 1 . . C
C14A 0.2146(7) 0.6327(6) 0.0982(17) 0.050(2) Uani d PD 0.725(8) A 1 C
H14A 0.1765 0.5645 -0.0336 0.060 Uiso calc PR 0.725(8) A 1 H
H14B 0.2601 0.6876 -0.0118 0.060 Uiso calc PR 0.725(8) A 1 H
C15A 0.1072(7) 0.6833(7) 0.2058(16) 0.091(3) Uani d PD 0.725(8) A 1 C
H15A 0.0510 0.7065 0.0416 0.137 Uiso calc PR 0.725(8) A 1 H
H15B 0.1449 0.7487 0.3435 0.137 Uiso calc PR 0.725(8) A 1 H
H15C 0.0574 0.6269 0.3008 0.137 Uiso calc PR 0.725(8) A 1 H
C14B 0.206(2) 0.6776(14) 0.149(6) 0.071(8) Uani d PD 0.275(8) A 2 C
H14C 0.1858 0.7388 0.2730 0.086 Uiso calc PR 0.275(8) A 2 H
H14D 0.2396 0.7092 -0.0157 0.086 Uiso calc PR 0.275(8) A 2 H
C15B 0.0882(15) 0.5834(16) 0.048(4) 0.093(7) Uani d PD 0.275(8) A 2 C
H15D 0.0313 0.6063 -0.1150 0.140 Uiso calc PR 0.275(8) A 2 H
H15E 0.0422 0.5700 0.2074 0.140 Uiso calc PR 0.275(8) A 2 H
H15F 0.1169 0.5143 -0.0112 0.140 Uiso calc PR 0.275(8) A 2 H

loop_
_atom_site_aniso_label
_atom_site_aniso_U_11
_atom_site_aniso_U_22
_atom_site_aniso_U_33
_atom_site_aniso_U_12
_atom_site_aniso_U_13
_atom_site_aniso_U_23
F1 0.0799(16) 0.0610(13) 0.0660(14) -0.0076(11) -0.0007(12) 0.0059(11)
F2 0.1062(18) 0.0621(14) 0.0498(13) -0.0040(12) 0.0229(12) 0.0100(10)
F3 0.0953(17) 0.0525(13) 0.0788(15) 0.0264(12) 0.0225(13) 0.0048(11)
O1 0.0550(15) 0.0466(14) 0.0512(14) 0.0084(12) 0.0011(12) 0.0121(12)
O11 0.0688(18) 0.0682(17) 0.0622(17) 0.0166(14) -0.0080(13) 0.0259(14)
N13 0.062(2) 0.060(2) 0.057(2) 0.0054(17) -0.0039(17) 0.0165(16)
C2 0.050(2) 0.049(2) 0.054(2) 0.0126(18) 0.0107(19) 0.0074(18)
C3 0.050(2) 0.050(2) 0.047(2) 0.0049(17) 0.0045(17) 0.0013(16)
C4 0.052(2) 0.043(2) 0.0411(19) 0.0112(17) 0.0165(17) 0.0040(16)
C5 0.065(2) 0.045(2) 0.052(2) 0.0170(19) 0.0175(19) 0.0132(17)
C6 0.051(2) 0.057(2) 0.048(2) 0.0171(19) 0.0043(18) 0.0178(18)
C7 0.045(2) 0.048(2) 0.045(2) 0.0052(17) 0.0092(17) 0.0089(16)
C8 0.055(2) 0.045(2) 0.048(2) 0.0106(18) 0.0091(18) 0.0139(17)
C9 0.044(2) 0.050(2) 0.0366(19) 0.0158(17) 0.0077(16) 0.0102(16)
C10 0.048(2) 0.0369(19) 0.0409(19) 0.0099(16) 0.0135(17) 0.0108(15)
C12 0.062(3) 0.053(2) 0.047(2) 0.004(2) 0.010(2) -0.0004(18)
C14A 0.049(4) 0.042(4) 0.059(4) 0.008(3) 0.009(3) 0.011(3)
C15A 0.059(5) 0.116(7) 0.105(6) 0.030(5) 0.016(4) 0.014(5)
C14B 0.072(15) 0.031(11) 0.096(16) 0.013(10) -0.025(12) 0.000(10)
C15B 0.052(11) 0.105(15) 0.105(15) -0.010(10) -0.019(9) 0.028(12)

loop_
_atom_type_symbol
_atom_type_description
_atom_type_scat_dispersion_real
_atom_type_scat_dispersion_imag
_atom_type_scat_source
C C 0.0033 0.0016 'International Tables Vol C Tables 4.2.6.8 and 6.1.1.4'
H H 0.0000 0.0000 'International Tables Vol C Tables 4.2.6.8 and 6.1.1.4'
N N 0.0061 0.0033 'International Tables Vol C Tables 4.2.6.8 and 6.1.1.4'
O O 0.0106 0.0060 'International Tables Vol C Tables 4.2.6.8 and 6.1.1.4'
F F 0.0171 0.0103 'International Tables Vol C Tables 4.2.6.8 and 6.1.1.4'

loop_
_geom_angle_atom_site_label_1
_geom_angle_atom_site_label_2
_geom_angle_atom_site_label_3
_geom_angle
C2 O1 C9 122.7(3)
C7 N13 C14A 128.7(4)
C7 N13 C14B 112.5(6)
C14A N13 C14B 21.0(8)
C7 N13 H13 117.7
C14A N13 H13 113.5
C14B N13 H13 126.9
O11 C2 O1 116.8(3)
O11 C2 C3 126.5(3)
O1 C2 C3 116.7(3)
C4 C3 C2 121.3(3)
C4 C3 H3A 119.3
C2 C3 H3A 119.4
C3 C4 C10 121.3(3)
C3 C4 C12 119.2(3)
C10 C4 C12 119.5(3)
C6 C5 C10 121.7(3)
C6 C5 H5A 119.0
C10 C5 H5A 119.3
C5 C6 C7 121.8(3)
C5 C6 H6A 119.3
C7 C6 H6A 118.9
N13 C7 C8 119.0(3)
N13 C7 C6 123.5(3)
C8 C7 C6 117.5(3)
C9 C8 C7 119.7(3)
C9 C8 H8A 120.2
C7 C8 H8A 120.1
C8 C9 O1 115.1(3)
C8 C9 C10 123.9(3)
O1 C9 C10 121.0(3)
C9 C10 C5 115.6(3)
C9 C10 C4 116.9(3)
C5 C10 C4 127.6(3)
F1 C12 F3 106.5(3)
F1 C12 F2 105.6(3)
F3 C12 F2 106.3(3)
F1 C12 C4 113.5(3)
F3 C12 C4 111.8(3)
F2 C12 C4 112.6(3)
N13 C14A C15A 111.6(6)
N13 C14A H14A 109.3
C15A C14A H14A 109.3
N13 C14A H14B 109.3
C15A C14A H14B 109.3
H14A C14A H14B 108.0
C14A C15A H15A 109.5
C14A C15A H15B 109.5
H15A C15A H15B 109.5
C14A C15A H15C 109.5
H15A C15A H15C 109.5
H15B C15A H15C 109.5
C15B C14B N13 99.5(12)
C15B C14B H14C 111.9
N13 C14B H14C 111.9
C15B C14B H14D 111.9
N13 C14B H14D 111.9
H14C C14B H14D 109.6
C14B C15B H15D 109.5
C14B C15B H15E 109.5
H15D C15B H15E 109.5
C14B C15B H15F 109.5
H15D C15B H15F 109.5
H15E C15B H15F 109.5

loop_
_geom_bond_atom_site_label_1
_geom_bond_atom_site_label_2
_geom_bond_site_symmetry_2
_geom_bond_distance
_geom_bond_publ_flag
F1 C12 . 1.331(4) ?
F2 C12 . 1.338(4) ?
F3 C12 . 1.334(4) ?
O1 C2 . 1.372(4) ?
O1 C9 . 1.387(4) ?
O11 C2 . 1.209(4) ?
N13 C7 . 1.350(4) ?
N13 C14A . 1.427(8) ?
N13 C14B . 1.64(2) ?
N13 H13 . 0.9650 ?
C2 C3 . 1.429(5) ?
C3 C4 . 1.360(4) ?
C3 H3A . 0.9301 ?
C4 C10 . 1.430(4) ?
C4 C12 . 1.500(5) ?
C5 C6 . 1.356(5) ?
C5 C10 . 1.409(4) ?
C5 H5A . 0.9306 ?
C6 C7 . 1.402(5) ?
C6 H6A . 0.9300 ?
C7 C8 . 1.401(4) ?
C8 C9 . 1.363(4) ?
C8 H8A . 0.9303 ?
C9 C10 . 1.392(4) ?
C14A C15A . 1.510(8) ?
C14A H14A . 0.9700 ?
C14A H14B . 0.9700 ?
C15A H15A . 0.9600 ?
C15A H15B . 0.9600 ?
C15A H15C . 0.9600 ?
C14B C15B . 1.515(17) ?
C14B H14C . 0.9700 ?
C14B H14D . 0.9700 ?
C15B H15D . 0.9600 ?
C15B H15E . 0.9600 ?
C15B H15F . 0.9600 ?

loop_
_geom_hbond_atom_site_label_D
_geom_hbond_atom_site_label_H
_geom_hbond_atom_site_label_A
_geom_hbond_site_symmetry_A
_geom_hbond_distance_DH
_geom_hbond_distance_HA
_geom_hbond_distance_DA
_geom_hbond_angle_DHA
N13 H13 O11 2_667 0.96 2.19 3.124(4) 163
C8 H8A O1 2_667 0.93 2.51 3.401(4) 161

loop_
_geom_torsion_atom_site_label_1
_geom_torsion_atom_site_label_2
_geom_torsion_atom_site_label_3
_geom_torsion_atom_site_label_4
_geom_torsion
C9 O1 C2 O11 176.4(3)
C9 O1 C2 C3 -3.6(4)
O11 C2 C3 C4 -175.5(3)
O1 C2 C3 C4 4.5(5)
C2 C3 C4 C10 -2.7(5)
C2 C3 C4 C12 174.6(3)
C10 C5 C6 C7 0.1(5)
C14A N13 C7 C8 179.7(4)
C14B N13 C7 C8 164.1(11)
C14A N13 C7 C6 -0.9(7)
C14B N13 C7 C6 -16.5(12)
C5 C6 C7 N13 -179.5(4)
C5 C6 C7 C8 -0.1(5)
N13 C7 C8 C9 179.3(3)
C6 C7 C8 C9 -0.2(5)
C7 C8 C9 O1 179.6(3)
C7 C8 C9 C10 0.4(5)
C2 O1 C9 C8 -178.2(3)
C2 O1 C9 C10 1.0(4)
C8 C9 C10 C5 -0.4(5)
O1 C9 C10 C5 -179.5(3)
C8 C9 C10 C4 -179.9(3)
O1 C9 C10 C4 0.9(4)
C6 C5 C10 C9 0.1(5)
C6 C5 C10 C4 179.6(3)
C3 C4 C10 C9 -0.1(5)
C12 C4 C10 C9 -177.3(3)
C3 C4 C10 C5 -179.5(3)
C12 C4 C10 C5 3.2(5)
C3 C4 C12 F1 6.4(5)
C10 C4 C12 F1 -176.3(3)
C3 C4 C12 F3 -114.1(4)
C10 C4 C12 F3 63.2(4)
C3 C4 C12 F2 126.4(3)
C10 C4 C12 F2 -56.3(4)
C7 N13 C14A C15A -84.9(7)
C14B N13 C14A C15A -41(3)
C7 N13 C14B C15B -166.9(13)
C14A N13 C14B C15B 48.9(19)
